data_2218260
loop_
_publ_author_name
'Kato, Masaru'
'Hayashi, Miho'
'Fujihara, Takashi'
'Nagasawa, Akira'

_publ_section_title
;
 ({-})~545~-<i>fac</i>-\D-Tris(<small>L</small>-prolinato)cobalt(III)
 trihydrate
;
_journal_coeditor_code TK2254
_journal_issue 5
_journal_name_full 'Acta Crystallographica Section E'
_journal_page_first m684
_journal_paper_doi 10.1107/S1600536808010246
_journal_volume 64
_journal_year 2008
_chemical_formula_iupac '[Co (C5 H8 N O2)3], 3H2 O'
_chemical_formula_moiety 'C15 H24 Co N3 O6, 3(H2 O)'
_chemical_formula_sum 'C15 H30 Co N3 O9'
_chemical_formula_weight 455.35
_chemical_name_systematic
;
(-)~545~-<i>fac</i>-\D-Tris(L-prolinato)cobalt(III) trihydrate
;
_space_group_IT_number 19
_symmetry_cell_setting orthorhombic
_symmetry_space_group_name_Hall 'P 2ac 2ab'
_symmetry_space_group_name_H-M 'P 21 21 21'
_atom_sites_solution_hydrogens geom
_atom_sites_solution_primary direct
_atom_sites_solution_secondary difmap
_audit_creation_method SHELXL-97
_cell_angle_alpha 90
_cell_angle_beta 90
_cell_angle_gamma 90
_cell_formula_units_Z 4
_cell_length_a 10.1673(9)
_cell_length_b 10.8433(10)
_cell_length_c 17.2157(14)
_cell_measurement_reflns_used 705
_cell_measurement_temperature 173(2)
_cell_measurement_theta_max 17.1
_cell_measurement_theta_min 2.2
_cell_volume 1898.0(3)
_computing_cell_refinement 'SAINT-W2K/NT (Bruker, 2003)'
_computing_data_collection 'SMART-W2K/NT (Bruker, 2003)'
_computing_data_reduction 'SAINT-W2K/NT (Bruker, 2003)'
_computing_molecular_graphics 'ORTEP-3 for Windows (Farrugia, 1997)'
_computing_publication_material 'SHELXTL-NT (Bruker, 2003)'
_computing_structure_refinement 'SHELXTL-NT (Bruker, 2003)'
_computing_structure_solution 'SHELXTL-NT (Bruker, 2003)'
_diffrn_ambient_temperature 173(2)
_diffrn_detector_area_resol_mean 8.366
_diffrn_measured_fraction_theta_full 1.000
_diffrn_measured_fraction_theta_max 1.000
_diffrn_measurement_device_type 'Bruker SMART APEX CCD area-detector'
_diffrn_measurement_method '\f and \w'
_diffrn_radiation_monochromator graphite
_diffrn_radiation_source 'fine-focus sealed tube'
_diffrn_radiation_type MoK\a
_diffrn_radiation_wavelength 0.71073
_diffrn_reflns_av_R_equivalents 0.122
_diffrn_reflns_av_sigmaI/netI 0.153
_diffrn_reflns_limit_h_max 7
_diffrn_reflns_limit_h_min -13
_diffrn_reflns_limit_k_max 14
_diffrn_reflns_limit_k_min -14
_diffrn_reflns_limit_l_max 22
_diffrn_reflns_limit_l_min -22
_diffrn_reflns_number 13762
_diffrn_reflns_theta_full 27.9
_diffrn_reflns_theta_max 27.9
_diffrn_reflns_theta_min 2.2
_diffrn_standards_decay_% 2
_diffrn_standards_interval_time 300
_diffrn_standards_number 22
_exptl_absorpt_coefficient_mu 0.959
_exptl_absorpt_correction_T_max 0.936
_exptl_absorpt_correction_T_min 0.885
_exptl_absorpt_correction_type multi-scan
_exptl_absorpt_process_details '(SADABS; Sheldrick, 1996)'
_exptl_crystal_colour pink
_exptl_crystal_density_diffrn 1.594
_exptl_crystal_density_method 'not measured'
_exptl_crystal_description block
_exptl_crystal_F_000 960
_exptl_crystal_size_max 0.13
_exptl_crystal_size_mid 0.08
_exptl_crystal_size_min 0.07
_refine_diff_density_max 0.85
_refine_diff_density_min -0.51
_refine_ls_abs_structure_details 'Flack (1983), 2596 Friedel pairs'
_refine_ls_abs_structure_Flack 0.04(2)
_refine_ls_extinction_method none
_refine_ls_goodness_of_fit_ref 0.92
_refine_ls_hydrogen_treatment mixed
_refine_ls_matrix_type full
_refine_ls_number_parameters 274
_refine_ls_number_reflns 4522
_refine_ls_number_restraints 0
_refine_ls_restrained_S_all 0.92
_refine_ls_R_factor_all 0.107
_refine_ls_R_factor_gt 0.062
_refine_ls_shift/su_max_lt 0.001
_refine_ls_shift/su_mean 0.000
_refine_ls_structure_factor_coef Fsqd
_refine_ls_weighting_details 'calc w=1/[\s^2^(Fo^2^)+(0.0283P)^2^] where P=(Fo^2^+2Fc^2^)/3'
_refine_ls_weighting_scheme calc
_refine_ls_wR_factor_gt 0.094
_refine_ls_wR_factor_ref 0.107
_reflns_number_gt 2969
_reflns_number_total 4522
_reflns_threshold_expression I>2\s(I)
_cod_data_source_file tk2254.cif
_cod_data_source_block I
_cod_depositor_comments
;
The following automatic conversions were performed:
'_symmetry_cell_setting' value 'Orthorhombic' changed to 'orthorhombic'
according to '/home/saulius/struct/CIF-dictionaries/cif_core.dic'
dictionary named 'cif_core.dic' version 2.4.1 from 2010-06-29.

Automatic conversion script
Id: cif_fix_enum 1527 2010-12-29 10:47:43Z saulius 

The following automatic conversions were performed:

'_symmetry_cell_setting' value 'Orthorhombic' changed to
'orthorhombic' according to
/home/saulius/struct/CIF-dictionaries/cif_core.dic dictionary named
'cif_core.dic' version 2.4.1 from 2010-06-29.

Automatic conversion script
Id: cif_fix_values 1715 2011-07-08 13:25:40Z adriana 
;
_cod_database_code 2218260
_cod_database_fobs_code 2218260

loop_
_symmetry_equiv_pos_as_xyz
'x, y, z'
'-x+1/2, -y, z+1/2'
'-x, y+1/2, -z+1/2'
'x+1/2, -y+1/2, -z'

loop_
_atom_site_type_symbol
_atom_site_label
_atom_site_fract_x
_atom_site_fract_y
_atom_site_fract_z
_atom_site_U_iso_or_equiv
_atom_site_adp_type
_atom_site_calc_flag
_atom_site_refinement_flags
_atom_site_occupancy
C C1 0.3689(5) 0.9795(5) 0.1401(3) 0.0220(11) Uani d . 1
H H1A 0.4364 0.9396 0.1063 0.026 Uiso calc R 1
C C2 0.4210(5) 1.1046(5) 0.1661(3) 0.0309(15) Uani d . 1
H H2A 0.3940 1.1230 0.2201 0.037 Uiso calc R 1
H H2B 0.5182 1.1074 0.1627 0.037 Uiso calc R 1
C C3 0.3589(5) 1.1948(4) 0.1093(3) 0.0248(11) Uani d . 1
H H3A 0.3561 1.2794 0.1309 0.030 Uiso calc R 1
H H3B 0.4062 1.1958 0.0591 0.030 Uiso calc R 1
C C4 0.2218(5) 1.1408(5) 0.1008(3) 0.0251(12) Uani d . 1
H H4A 0.1678 1.1576 0.1475 0.030 Uiso calc R 1
H H4B 0.1766 1.1749 0.0546 0.030 Uiso calc R 1
C C5 0.3343(5) 0.8910(5) 0.2056(3) 0.0216(12) Uani d . 1
C C6 0.0485(5) 0.7863(5) -0.0354(3) 0.0168(11) Uani d . 1
H H6A -0.0194 0.7199 -0.0309 0.020 Uiso calc R 1
C C7 0.0427(5) 0.8403(5) -0.1185(3) 0.0226(12) Uani d . 1
H H7A 0.1316 0.8630 -0.1372 0.027 Uiso calc R 1
H H7B 0.0029 0.7809 -0.1553 0.027 Uiso calc R 1
C C8 -0.0437(5) 0.9539(4) -0.1089(3) 0.0223(11) Uani d . 1
H H8A -0.0286 1.0141 -0.1512 0.027 Uiso calc R 1
H H8B -0.1381 0.9316 -0.1074 0.027 Uiso calc R 1
C C9 0.0024(5) 1.0038(5) -0.0315(3) 0.0213(12) Uani d . 1
H H9A 0.0893 1.0442 -0.0364 0.026 Uiso calc R 1
H H9B -0.0614 1.0637 -0.0101 0.026 Uiso calc R 1
C C10 0.1804(5) 0.7331(5) -0.0136(3) 0.0172(11) Uani d . 1
C C11 -0.0584(5) 0.8563(5) 0.2340(3) 0.0208(12) Uani d . 1
H H11A -0.0041 0.8448 0.2819 0.025 Uiso calc R 1
C C12 -0.1937(5) 0.9052(5) 0.2579(3) 0.0311(15) Uani d . 1
H H12A -0.2643 0.8598 0.2305 0.037 Uiso calc R 1
H H12B -0.2069 0.8960 0.3146 0.037 Uiso calc R 1
C C13 -0.1946(5) 1.0400(5) 0.2351(3) 0.0258(13) Uani d . 1
H H13A -0.1594 1.0925 0.2773 0.031 Uiso calc R 1
H H13B -0.2844 1.0681 0.2216 0.031 Uiso calc R 1
C C14 -0.1050(5) 1.0419(5) 0.1647(3) 0.0205(12) Uani d . 1
H H14A -0.1523 1.0132 0.1178 0.025 Uiso calc R 1
H H14B -0.0710 1.1261 0.1551 0.025 Uiso calc R 1
C C15 -0.0597(5) 0.7356(5) 0.1891(3) 0.0180(11) Uani d . 1
Co Co1 0.12024(6) 0.87354(6) 0.11104(3) 0.01537(16) Uani d . 1
N N1 0.2469(4) 1.0046(4) 0.0916(2) 0.0190(10) Uani d . 1
H H1C 0.2698 0.9957 0.0470 0.023 Uiso calc R 1
N N2 0.0110(4) 0.8912(4) 0.01862(19) 0.0144(9) Uani d . 1
H H2C -0.070 0.8757 0.0338 0.017 Uiso calc R 1
N N3 0.0039(4) 0.9561(4) 0.1851(2) 0.0194(11) Uani d . 1
H H3C 0.0460 0.9900 0.2108 0.023 Uiso calc R 1
O O1 0.2224(3) 0.8373(3) 0.20056(17) 0.0198(9) Uani d . 1
O O2 0.4133(3) 0.8715(4) 0.25896(18) 0.0321(9) Uani d . 1
O O3 0.2340(3) 0.7768(3) 0.04792(18) 0.0182(8) Uani d . 1
O O4 0.2308(3) 0.6524(3) -0.05483(18) 0.0275(9) Uani d . 1
O O5 0.0152(3) 0.7314(3) 0.12902(16) 0.0189(8) Uani d . 1
O O6 -0.1273(4) 0.6473(3) 0.21062(17) 0.0246(8) Uani d . 1
O O7 0.1135(5) 0.9744(5) 0.4313(3) 0.0419(12) Uani d . 1
H H7C 0.096(6) 1.024(6) 0.392(4) 0.063 Uiso d . 1
H H7D 0.051(7) 0.966(8) 0.442(4) 0.063 Uiso d . 1
O O8 0.2893(4) 0.7736(4) 0.3961(2) 0.0383(11) Uani d . 1
H H8C 0.227(6) 0.835(6) 0.404(3) 0.057 Uiso d . 1
H H8D 0.328(6) 0.796(6) 0.360(3) 0.057 Uiso d . 1
O O9 0.3649(5) 0.5837(4) 0.5018(3) 0.0461(13) Uani d . 1
H H9C 0.356(8) 0.640(6) 0.475(4) 0.069 Uiso d . 1
H H9D 0.328(7) 0.531(6) 0.485(4) 0.069 Uiso d . 1

loop_
_atom_site_aniso_label
_atom_site_aniso_U_11
_atom_site_aniso_U_22
_atom_site_aniso_U_33
_atom_site_aniso_U_12
_atom_site_aniso_U_13
_atom_site_aniso_U_23
C1 0.016(3) 0.027(3) 0.023(2) -0.002(3) 0.002(2) -0.003(2)
C2 0.024(3) 0.034(4) 0.035(3) -0.010(3) 0.000(2) -0.007(3)
C3 0.029(3) 0.019(3) 0.027(2) -0.006(2) 0.009(3) -0.002(3)
C4 0.031(3) 0.019(3) 0.025(3) 0.003(3) 0.006(2) -0.004(3)
C5 0.028(3) 0.016(3) 0.021(3) 0.005(2) 0.002(2) -0.005(2)
C6 0.018(3) 0.018(3) 0.015(2) -0.005(2) 0.004(2) -0.008(2)
C7 0.024(3) 0.035(3) 0.009(2) -0.001(2) -0.001(2) -0.002(2)
C8 0.019(3) 0.030(3) 0.018(2) 0.000(2) -0.001(3) 0.009(3)
C9 0.022(3) 0.018(3) 0.024(3) 0.000(2) 0.000(2) 0.003(2)
C10 0.015(3) 0.017(3) 0.019(3) -0.002(2) 0.007(2) -0.001(2)
C11 0.028(3) 0.015(3) 0.019(2) -0.001(3) 0.003(2) 0.000(2)
C12 0.031(3) 0.025(4) 0.037(3) -0.006(3) 0.014(3) 0.001(3)
C13 0.018(3) 0.029(3) 0.030(3) 0.000(3) 0.004(2) -0.003(3)
C14 0.022(3) 0.015(3) 0.025(3) 0.003(3) -0.003(3) 0.001(2)
C15 0.017(3) 0.018(3) 0.019(3) -0.002(2) -0.006(2) -0.002(2)
Co1 0.0161(3) 0.0153(3) 0.0147(3) -0.0008(3) -0.0009(3) -0.0009(3)
N1 0.020(2) 0.019(2) 0.018(2) 0.0016(19) -0.0008(19) -0.0008(17)
N2 0.013(2) 0.015(2) 0.0159(19) 0.0001(19) -0.0015(17) 0.0004(18)
N3 0.026(3) 0.012(2) 0.021(2) -0.004(2) -0.003(2) -0.0027(18)
O1 0.021(2) 0.023(2) 0.0158(17) 0.0023(17) -0.0061(16) 0.0040(15)
O2 0.033(2) 0.040(2) 0.0236(18) 0.001(2) -0.0133(16) 0.003(2)
O3 0.0158(18) 0.019(2) 0.0199(17) 0.0037(16) -0.0049(15) -0.0045(15)
O4 0.0225(19) 0.034(3) 0.0261(19) 0.0057(18) 0.0014(16) -0.0104(18)
O5 0.0215(18) 0.016(2) 0.0194(19) -0.0054(16) -0.0042(15) -0.0002(14)
O6 0.0259(18) 0.021(2) 0.0270(17) -0.005(2) -0.0014(17) 0.0053(15)
O7 0.041(3) 0.046(3) 0.039(2) 0.009(3) -0.003(3) 0.0153(19)
O8 0.049(3) 0.034(3) 0.032(2) -0.001(2) 0.002(2) 0.004(2)
O9 0.048(3) 0.036(3) 0.055(3) -0.005(3) -0.006(3) 0.004(2)

loop_
_atom_type_symbol
_atom_type_description
_atom_type_scat_dispersion_real
_atom_type_scat_dispersion_imag
_atom_type_scat_source
C C 0.0033 0.0016 'International Tables Vol C Tables 4.2.6.8 and 6.1.1.4'
H H 0.0000 0.0000 'International Tables Vol C Tables 4.2.6.8 and 6.1.1.4'
N N 0.0061 0.0033 'International Tables Vol C Tables 4.2.6.8 and 6.1.1.4'
O O 0.0106 0.0060 'International Tables Vol C Tables 4.2.6.8 and 6.1.1.4'
Co Co 0.3494 0.9721 'International Tables Vol C Tables 4.2.6.8 and 6.1.1.4'

loop_
_geom_angle_atom_site_label_1
_geom_angle_atom_site_label_2
_geom_angle_atom_site_label_3
_geom_angle
N1 C1 C5 109.4(4)
N1 C1 C2 106.6(4)
C5 C1 C2 115.2(4)
N1 C1 H1A 108.5
C5 C1 H1A 108.5
C2 C1 H1A 108.5
C3 C2 C1 103.9(4)
C3 C2 H2A 111.0
C1 C2 H2A 111.0
C3 C2 H2B 111.0
C1 C2 H2B 111.0
H2A C2 H2B 109.0
C4 C3 C2 101.3(4)
C4 C3 H3A 111.5
C2 C3 H3A 111.5
C4 C3 H3B 111.5
C2 C3 H3B 111.5
H3A C3 H3B 109.3
N1 C4 C3 103.5(4)
N1 C4 H4A 111.1
C3 C4 H4A 111.1
N1 C4 H4B 111.1
C3 C4 H4B 111.1
H4A C4 H4B 109.0
O2 C5 O1 123.3(5)
O2 C5 C1 120.5(5)
O1 C5 C1 116.2(4)
C10 C6 N2 111.0(4)
C10 C6 C7 114.1(4)
N2 C6 C7 105.9(4)
C10 C6 H6A 108.6
N2 C6 H6A 108.6
C7 C6 H6A 108.6
C8 C7 C6 103.2(4)
C8 C7 H7A 111.1
C6 C7 H7A 111.1
C8 C7 H7B 111.1
C6 C7 H7B 111.1
H7A C7 H7B 109.1
C9 C8 C7 101.9(4)
C9 C8 H8A 111.4
C7 C8 H8A 111.4
C9 C8 H8B 111.4
C7 C8 H8B 111.4
H8A C8 H8B 109.3
N2 C9 C8 103.6(4)
N2 C9 H9A 111.0
C8 C9 H9A 111.0
N2 C9 H9B 111.0
C8 C9 H9B 111.0
H9A C9 H9B 109.0
O4 C10 O3 124.0(5)
O4 C10 C6 119.8(5)
O3 C10 C6 116.2(4)
N3 C11 C15 109.7(4)
N3 C11 C12 106.2(4)
C15 C11 C12 115.3(4)
N3 C11 H11A 108.5
C15 C11 H11A 108.5
C12 C11 H11A 108.5
C13 C12 C11 105.7(4)
C13 C12 H12A 110.6
C11 C12 H12A 110.6
C13 C12 H12B 110.6
C11 C12 H12B 110.6
H12A C12 H12B 108.7
C12 C13 C14 102.5(4)
C12 C13 H13A 111.3
C14 C13 H13A 111.3
C12 C13 H13B 111.3
C14 C13 H13B 111.3
H13A C13 H13B 109.2
N3 C14 C13 104.5(4)
N3 C14 H14A 110.9
C13 C14 H14A 110.9
N3 C14 H14B 110.9
C13 C14 H14B 110.9
H14A C14 H14B 108.9
O6 C15 O5 123.0(5)
O6 C15 C11 121.3(4)
O5 C15 C11 115.8(4)
O1 Co1 O5 90.41(14)
O1 Co1 O3 90.97(14)
O5 Co1 O3 89.27(14)
O1 Co1 N1 85.92(15)
O5 Co1 N1 172.63(16)
O3 Co1 N1 84.41(15)
O1 Co1 N2 173.64(17)
O5 Co1 N2 83.85(15)
O3 Co1 N2 86.24(15)
N1 Co1 N2 99.48(16)
O1 Co1 N3 84.07(15)
O5 Co1 N3 85.70(16)
O3 Co1 N3 172.90(16)
N1 Co1 N3 100.25(17)
N2 Co1 N3 98.17(16)
C4 N1 C1 104.8(4)
C4 N1 Co1 125.9(3)
C1 N1 Co1 108.3(3)
C4 N1 H1C 105.4
C1 N1 H1C 105.4
Co1 N1 H1C 105.4
C9 N2 C6 105.8(3)
C9 N2 Co1 125.7(3)
C6 N2 Co1 106.5(3)
C9 N2 H2C 105.8
C6 N2 H2C 105.8
Co1 N2 H2C 105.8
C14 N3 C11 105.5(4)
C14 N3 Co1 125.6(3)
C11 N3 Co1 106.8(3)
C14 N3 H3C 105.8
C11 N3 H3C 105.8
Co1 N3 H3C 105.8
C5 O1 Co1 116.5(3)
C10 O3 Co1 114.7(3)
C15 O5 Co1 115.8(3)
H7C O7 H7D 95(7)
H8C O8 H8D 104(6)
H9C O9 H9D 108(8)

loop_
_geom_bond_atom_site_label_1
_geom_bond_atom_site_label_2
_geom_bond_distance
C1 N1 1.520(6)
C1 C5 1.521(7)
C1 C2 1.523(7)
C1 H1A 1.0000
C2 C3 1.520(7)
C2 H2A 0.9900
C2 H2B 0.9900
C3 C4 1.518(6)
C3 H3A 0.9900
C3 H3B 0.9900
C4 N1 1.507(6)
C4 H4A 0.9900
C4 H4B 0.9900
C5 O2 1.238(5)
C5 O1 1.282(6)
C6 C10 1.508(6)
C6 N2 1.518(6)
C6 C7 1.546(6)
C6 H6A 1.0000
C7 C8 1.522(7)
C7 H7A 0.9900
C7 H7B 0.9900
C8 C9 1.513(6)
C8 H8A 0.9900
C8 H8B 0.9900
C9 N2 1.497(6)
C9 H9A 0.9900
C9 H9B 0.9900
C10 O4 1.237(6)
C10 O3 1.282(5)
C11 N3 1.510(6)
C11 C15 1.520(7)
C11 C12 1.530(7)
C11 H11A 1.0000
C12 C13 1.514(7)
C12 H12A 0.9900
C12 H12B 0.9900
C13 C14 1.516(6)
C13 H13A 0.9900
C13 H13B 0.9900
C14 N3 1.488(6)
C14 H14A 0.9900
C14 H14B 0.9900
C15 O6 1.235(6)
C15 O5 1.285(5)
Co1 O1 1.900(3)
Co1 O5 1.900(3)
Co1 O3 1.903(3)
Co1 N1 1.947(4)
Co1 N2 1.950(3)
Co1 N3 1.956(4)
N1 H1C 0.8117
N2 H2C 0.8806
N3 H3C 0.7180
O7 H7C 0.88(6)
O7 H7D 0.66(7)
O8 H8C 0.93(6)
O8 H8D 0.77(6)
O9 H9C 0.77(6)
O9 H9D 0.74(6)

loop_
_geom_hbond_atom_site_label_D
_geom_hbond_atom_site_label_H
_geom_hbond_atom_site_label_A
_geom_hbond_site_symmetry_A
_geom_hbond_distance_DH
_geom_hbond_distance_HA
_geom_hbond_distance_DA
_geom_hbond_angle_DHA
_geom_hbond_publ_flag
O9 H9D O4 2_565 0.74(6) 2.19(7) 2.907(6) 164(8) yes
O8 H8D O2 . 0.77(6) 2.11(6) 2.880(5) 173(7) yes
O7 H7D O9 4_466 0.66(7) 2.20(6) 2.848(7) 167(9) yes
O9 H9C O8 . 0.77(6) 2.09(7) 2.853(6) 166(8) yes
O8 H8C O7 . 0.93(6) 1.96(6) 2.882(7) 172(5) yes
